data_7201792
loop_
_publ_author_name
'Lavy, Tali'
'Sheynin, Yana'
'Sparkes, Hazel A.'
'Howard, Judith A. K.'
'Kaftory, Menahem'

_publ_section_title
;
 Controlled photochemical reaction of 4-oxo(phenylacetyl)morpholine and
 1-(phenylglyoxylyl)piperidine in solid supramolecular systems
;
_journal_issue 6
_journal_name_full CrystEngComm
_journal_page_first 734
_journal_paper_doi 10.1039/b715981a
_journal_volume 10
_journal_year 2008
_chemical_formula_moiety 'C30 H22 O2, 2(C12 H13 N O3)'
_chemical_formula_sum 'C54 H48 N2 O8'
_chemical_formula_weight 852.94
_chemical_name_common
;
1,1,6,6-tetrahphenyl-2,4-hexadiyne-1,6-diol, 4-Oxa-I-
azabicyclo(4.2.0) octan-8-one,7-hydroxy-7-phenyl clathrate
;
_chemical_name_systematic
;
1,1,6,6-tetrahphenyl-2,4-hexadiyne-1,6-diol, 4-Oxa-I-azabicyclo[4.2.0]
octan-8-one,7-hydroxy-7-phenyl clathrate
;
_space_group_IT_number 14
_symmetry_cell_setting monoclinic
_symmetry_space_group_name_Hall '-P 2yn'
_symmetry_space_group_name_H-M 'P 1 21/n 1'
_atom_sites_solution_hydrogens geom
_atom_sites_solution_primary direct
_atom_sites_solution_secondary difmap
_audit_creation_method SHELXL-97
_cell_angle_alpha 90.00
_cell_angle_beta 105.0120(17)
_cell_angle_gamma 90.00
_cell_formula_units_Z 2
_cell_length_a 6.2010(3)
_cell_length_b 26.6670(12)
_cell_length_c 14.1970(8)
_cell_measurement_reflns_used 3269
_cell_measurement_temperature 293(2)
_cell_measurement_theta_max 25.08
_cell_measurement_theta_min 1.018
_cell_volume 2267.5(2)
_computing_structure_refinement 'SHELXL-97 (Sheldrick, 1997)'
_computing_structure_solution 'SHELXS-97 (Sheldrick, 1990)'
_diffrn_ambient_temperature 293(2)
_diffrn_measured_fraction_theta_full 0.846
_diffrn_measured_fraction_theta_max 0.846
_diffrn_measurement_device_type KappaCCD
_diffrn_measurement_method CCD
_diffrn_radiation_monochromator graphite
_diffrn_radiation_source 'fine-focus sealed tube'
_diffrn_radiation_type MoK\a
_diffrn_radiation_wavelength 0.71073
_diffrn_reflns_av_R_equivalents 0.0000
_diffrn_reflns_av_sigmaI/netI 0.1036
_diffrn_reflns_limit_h_max 6
_diffrn_reflns_limit_h_min 0
_diffrn_reflns_limit_k_max 0
_diffrn_reflns_limit_k_min -31
_diffrn_reflns_limit_l_max 15
_diffrn_reflns_limit_l_min -16
_diffrn_reflns_number 3423
_diffrn_reflns_theta_full 25.09
_diffrn_reflns_theta_max 25.09
_diffrn_reflns_theta_min 1.67
_diffrn_standards_decay_% 0
_diffrn_standards_number 0
_exptl_absorpt_coefficient_mu 0.084
_exptl_absorpt_correction_type none
_exptl_absorpt_process_details none
_exptl_crystal_colour colorless
_exptl_crystal_density_diffrn 1.249
_exptl_crystal_density_method 'not measured'
_exptl_crystal_description prism
_exptl_crystal_F_000 900
_exptl_crystal_size_max 0.30
_exptl_crystal_size_mid 0.10
_exptl_crystal_size_min 0.05
_refine_diff_density_max 0.287
_refine_diff_density_min -0.164
_refine_diff_density_rms 0.043
_refine_ls_extinction_coef 0.035(8)
_refine_ls_extinction_expression Fc^*^=kFc[1+0.001xFc^2^\l^3^/sin(2\q)]^-1/4^
_refine_ls_extinction_method SHELXL
_refine_ls_goodness_of_fit_ref 1.234
_refine_ls_hydrogen_treatment constr
_refine_ls_matrix_type full
_refine_ls_number_parameters 292
_refine_ls_number_reflns 3423
_refine_ls_number_restraints 0
_refine_ls_restrained_S_all 1.234
_refine_ls_R_factor_all 0.2152
_refine_ls_R_factor_gt 0.0948
_refine_ls_shift/su_max 0.003
_refine_ls_shift/su_mean 0.001
_refine_ls_structure_factor_coef Fsqd
_refine_ls_weighting_details 'calc w=1/[\s^2^(Fo^2^)+(0.1000P)^2^+0.0000P] where P=(Fo^2^+2Fc^2^)/3'
_refine_ls_weighting_scheme calc
_refine_ls_wR_factor_gt 0.2364
_refine_ls_wR_factor_ref 0.2653
_reflns_number_gt 1355
_reflns_number_total 3423
_reflns_threshold_expression >2sigma(I)
_cod_data_source_file b715981a.txt
_cod_data_source_block IIa'
_cod_original_sg_symbol_H-M P21/n
_cod_database_code 7201792

loop_
_symmetry_equiv_pos_as_xyz
'x, y, z'
'-x+1/2, y+1/2, -z+1/2'
'-x, -y, -z'
'x-1/2, -y-1/2, z-1/2'

loop_
_atom_site_label
_atom_site_type_symbol
_atom_site_fract_x
_atom_site_fract_y
_atom_site_fract_z
_atom_site_U_iso_or_equiv
_atom_site_adp_type
_atom_site_occupancy
_atom_site_symmetry_multiplicity
_atom_site_calc_flag
_atom_site_refinement_flags
_atom_site_disorder_assembly
_atom_site_disorder_group
O1 O 1.0730(5) 0.07573(15) 1.0215(2) 0.0984(12) Uani 1 1 d . . .
H1 H 1.0557 0.0660 0.9652 0.118 Uiso 1 1 calc R . .
C1 C 0.5751(10) 0.0207(2) 1.0073(4) 0.0986(18) Uani 1 1 d . . .
C2 C 0.7031(10) 0.0545(3) 1.0189(4) 0.0962(17) Uani 1 1 d . . .
C3 C 0.8660(10) 0.0953(2) 1.0332(4) 0.0904(16) Uani 1 1 d . . .
C4 C 0.7849(11) 0.1361(2) 0.9602(4) 0.0882(16) Uani 1 1 d . . .
C5 C 0.5678(15) 0.1470(3) 0.9281(5) 0.141(3) Uani 1 1 d . . .
H5 H 0.4625 0.1268 0.9503 0.169 Uiso 1 1 d R . .
C6 C 0.4861(13) 0.1850(4) 0.8619(7) 0.173(3) Uani 1 1 d . . .
H6 H 0.3306 0.1937 0.8423 0.208 Uiso 1 1 d R . .
C7 C 0.6350(18) 0.2137(3) 0.8273(4) 0.131(2) Uani 1 1 d . . .
H7 H 0.5807 0.2392 0.7794 0.157 Uiso 1 1 d R . .
C8 C 0.8487(16) 0.2042(3) 0.8584(6) 0.130(2) Uani 1 1 d . . .
H8 H 0.9531 0.2245 0.8358 0.156 Uiso 1 1 d R . .
C9 C 0.9272(11) 0.1655(3) 0.9241(5) 0.118(2) Uani 1 1 d . . .
H9 H 1.0845 0.1590 0.9458 0.142 Uiso 1 1 d R . .
C10 C 0.9148(10) 0.1167(2) 1.1349(4) 0.0901(16) Uani 1 1 d . . .
C11 C 0.7626(11) 0.1135(3) 1.1890(5) 0.131(2) Uani 1 1 d . . .
H11 H 0.6211 0.0980 1.1604 0.157 Uiso 1 1 d R . .
C12 C 0.8066(16) 0.1333(3) 1.2833(6) 0.152(3) Uani 1 1 d . . .
H12 H 0.7022 0.1296 1.3224 0.182 Uiso 1 1 d R . .
C13 C 1.0083(18) 0.1567(3) 1.3210(5) 0.137(3) Uani 1 1 d . . .
H13 H 1.0348 0.1718 1.3843 0.165 Uiso 1 1 d R . .
C14 C 1.1588(12) 0.1597(3) 1.2688(6) 0.128(2) Uani 1 1 d . . .
H14 H 1.3011 0.1752 1.2960 0.153 Uiso 1 1 d R . .
C15 C 1.1117(12) 0.1395(2) 1.1773(5) 0.114(2) Uani 1 1 d . . .
H15 H 1.2222 0.1417 1.1410 0.137 Uiso 1 1 d R . .
N1 N 0.8829(9) 0.0192(2) 0.6363(4) 0.1239(18) Uani 1 1 d . . .
O2 O 1.2322(9) 0.07603(18) 0.5455(4) 0.1513(18) Uani 1 1 d . . .
H2 H 1.2698 0.0465 0.5459 0.227 Uiso 1 1 calc R . .
O3 O 0.7355(7) 0.02802(16) 0.4703(3) 0.1314(16) Uani 1 1 d . . .
O4 O 0.9626(7) 0.03680(17) 0.8275(3) 0.1228(14) Uani 1 1 d . . .
C16 C 1.0431(13) 0.0802(3) 0.5848(4) 0.124(2) Uani 1 1 d . . .
C17 C 0.972(2) 0.1334(4) 0.5805(5) 0.124(2) Uani 1 1 d . . .
C18 C 1.1122(16) 0.1714(5) 0.6106(5) 0.163(4) Uani 1 1 d . . .
H18 H 1.2637 0.1646 0.6343 0.196 Uiso 1 1 calc R . .
C19 C 1.041(2) 0.2205(5) 0.6078(7) 0.181(4) Uani 1 1 d . . .
H19 H 1.1467 0.2457 0.6274 0.217 Uiso 1 1 calc R . .
C20 C 0.831(3) 0.2326(5) 0.5787(7) 0.171(4) Uani 1 1 d . . .
H20 H 0.7877 0.2660 0.5799 0.205 Uiso 1 1 calc R . .
C21 C 0.6690(19) 0.1950(6) 0.5452(6) 0.169(3) Uani 1 1 d . . .
H21 H 0.5185 0.2031 0.5227 0.203 Uiso 1 1 calc R . .
C22 C 0.742(2) 0.1447(4) 0.5469(5) 0.140(3) Uani 1 1 d . . .
H22 H 0.6394 0.1191 0.5258 0.169 Uiso 1 1 calc R . .
C23 C 0.8584(11) 0.0397(3) 0.5503(5) 0.124(2) Uani 1 1 d . . .
C24 C 1.0759(11) 0.0520(3) 0.6850(5) 0.133(2) Uani 1 1 d . . .
H24 H 1.2167 0.0333 0.7028 0.159 Uiso 1 1 calc R . .
C25 C 1.0244(11) 0.0747(3) 0.7690(5) 0.143(3) Uani 1 1 d . . .
H25A H 1.1537 0.0928 0.8068 0.171 Uiso 1 1 calc R . .
H25B H 0.9028 0.0984 0.7478 0.171 Uiso 1 1 calc R . .
C26 C 0.7578(12) 0.0125(3) 0.7781(5) 0.143(3) Uani 1 1 d . . .
H26A H 0.6401 0.0374 0.7607 0.172 Uiso 1 1 calc R . .
H26B H 0.7167 -0.0113 0.8222 0.172 Uiso 1 1 calc R . .
C27 C 0.7748(12) -0.0134(3) 0.6915(5) 0.147(3) Uani 1 1 d . . .
H27A H 0.6272 -0.0225 0.6524 0.177 Uiso 1 1 calc R . .
H27B H 0.8611 -0.0439 0.7090 0.177 Uiso 1 1 calc R . .

loop_
_atom_site_aniso_label
_atom_site_aniso_U_11
_atom_site_aniso_U_22
_atom_site_aniso_U_33
_atom_site_aniso_U_23
_atom_site_aniso_U_13
_atom_site_aniso_U_12
O1 0.113(3) 0.094(3) 0.091(2) 0.002(2) 0.0317(19) 0.001(2)
C1 0.133(6) 0.080(6) 0.087(4) 0.008(4) 0.036(4) 0.002(4)
C2 0.125(5) 0.073(4) 0.095(4) 0.000(4) 0.037(3) -0.013(4)
C3 0.116(4) 0.082(4) 0.073(4) 0.003(3) 0.026(3) -0.006(4)
C4 0.098(4) 0.083(5) 0.081(4) -0.006(4) 0.019(3) -0.004(4)
C5 0.169(7) 0.106(6) 0.123(5) 0.051(5) -0.005(5) -0.033(5)
C6 0.147(6) 0.163(8) 0.179(7) 0.059(7) -0.013(6) -0.026(6)
C7 0.174(7) 0.109(6) 0.097(5) 0.020(4) 0.010(5) -0.006(6)
C8 0.169(7) 0.110(6) 0.126(6) 0.016(5) 0.064(5) 0.002(5)
C9 0.144(5) 0.095(5) 0.121(5) 0.028(4) 0.045(4) 0.000(5)
C10 0.112(4) 0.085(4) 0.082(4) 0.012(3) 0.040(4) 0.001(3)
C11 0.152(5) 0.127(6) 0.105(5) -0.011(4) 0.016(5) -0.007(4)
C12 0.197(8) 0.170(8) 0.104(6) -0.006(5) 0.064(5) 0.018(6)
C13 0.212(9) 0.090(6) 0.095(5) -0.012(4) 0.014(6) -0.006(5)
C14 0.160(6) 0.125(6) 0.099(5) 0.000(4) 0.034(5) -0.036(4)
C15 0.154(6) 0.102(5) 0.088(5) -0.011(4) 0.035(4) -0.033(4)
N1 0.155(4) 0.127(5) 0.081(4) -0.001(4) 0.015(3) -0.041(4)
O2 0.178(4) 0.129(4) 0.153(4) -0.019(4) 0.055(3) -0.041(3)
O3 0.176(4) 0.115(4) 0.100(3) -0.002(3) 0.029(3) -0.029(3)
O4 0.157(3) 0.126(4) 0.085(3) 0.009(3) 0.029(2) -0.025(3)
C16 0.160(6) 0.133(7) 0.083(4) 0.003(5) 0.037(4) -0.031(6)
C17 0.182(8) 0.112(8) 0.082(4) 0.008(5) 0.040(5) -0.012(7)
C18 0.241(9) 0.124(8) 0.108(5) -0.006(6) 0.018(5) -0.099(9)
C19 0.280(13) 0.093(8) 0.153(8) 0.010(6) 0.026(9) -0.057(9)
C20 0.238(11) 0.138(10) 0.139(8) 0.003(7) 0.053(8) -0.013(10)
C21 0.246(11) 0.151(10) 0.124(6) 0.008(7) 0.073(6) -0.003(10)
C22 0.196(9) 0.115(8) 0.120(5) 0.008(5) 0.057(6) -0.029(6)
C23 0.162(6) 0.123(6) 0.077(5) 0.001(4) 0.015(4) -0.042(5)
C24 0.155(5) 0.128(6) 0.111(5) 0.000(5) 0.028(4) -0.016(5)
C25 0.193(6) 0.142(7) 0.101(5) -0.019(5) 0.053(4) -0.053(5)
C26 0.177(6) 0.155(7) 0.111(5) -0.017(5) 0.061(5) -0.053(5)
C27 0.204(6) 0.112(6) 0.127(6) 0.021(5) 0.046(5) -0.049(5)

loop_
_atom_type_symbol
_atom_type_description
_atom_type_scat_dispersion_real
_atom_type_scat_dispersion_imag
_atom_type_scat_source
C C 0.0033 0.0016 'International Tables Vol C Tables 4.2.6.8 and 6.1.1.4'
H H 0.0000 0.0000 'International Tables Vol C Tables 4.2.6.8 and 6.1.1.4'
N N 0.0061 0.0033 'International Tables Vol C Tables 4.2.6.8 and 6.1.1.4'
O O 0.0106 0.0060 'International Tables Vol C Tables 4.2.6.8 and 6.1.1.4'

loop_
_geom_angle_atom_site_label_1
_geom_angle_atom_site_label_2
_geom_angle_atom_site_label_3
_geom_angle
_geom_angle_site_symmetry_1
_geom_angle_site_symmetry_3
_geom_angle_publ_flag
C3 O1 H1 109.5 . . ?
C2 C1 C1 178.6(8) . 3_657 ?
C1 C2 C3 178.4(6) . . ?
O1 C3 C2 108.7(5) . . ?
O1 C3 C4 109.5(4) . . ?
C2 C3 C4 110.4(5) . . ?
O1 C3 C10 106.5(4) . . ?
C2 C3 C10 112.0(5) . . ?
C4 C3 C10 109.5(5) . . ?
C5 C4 C9 115.9(6) . . ?
C5 C4 C3 121.4(6) . . ?
C9 C4 C3 122.7(6) . . ?
C4 C5 C6 123.3(7) . . ?
C4 C5 H5 118.5 . . ?
C6 C5 H5 118.2 . . ?
C5 C6 C7 119.0(7) . . ?
C5 C6 H6 122.5 . . ?
C7 C6 H6 118.4 . . ?
C8 C7 C6 119.0(7) . . ?
C8 C7 H7 121.0 . . ?
C6 C7 H7 120.0 . . ?
C7 C8 C9 121.1(7) . . ?
C7 C8 H8 119.4 . . ?
C9 C8 H8 119.5 . . ?
C4 C9 C8 121.7(6) . . ?
C4 C9 H9 118.2 . . ?
C8 C9 H9 120.0 . . ?
C15 C10 C11 116.8(6) . . ?
C15 C10 C3 122.0(5) . . ?
C11 C10 C3 121.2(6) . . ?
C10 C11 C12 121.6(7) . . ?
C10 C11 H11 118.6 . . ?
C12 C11 H11 119.8 . . ?
C13 C12 C11 118.4(7) . . ?
C13 C12 H12 120.2 . . ?
C11 C12 H12 121.4 . . ?
C14 C13 C12 120.5(7) . . ?
C14 C13 H13 121.3 . . ?
C12 C13 H13 118.1 . . ?
C13 C14 C15 119.7(7) . . ?
C13 C14 H14 120.2 . . ?
C15 C14 H14 120.0 . . ?
C10 C15 C14 123.1(6) . . ?
C10 C15 H15 118.2 . . ?
C14 C15 H15 118.7 . . ?
C23 N1 C27 142.9(6) . . ?
C23 N1 C24 94.1(5) . . ?
C27 N1 C24 121.9(5) . . ?
C16 O2 H2 109.5 . . ?
C25 O4 C26 111.9(5) . . ?
O2 C16 C17 109.0(7) . . ?
O2 C16 C23 115.7(6) . . ?
C17 C16 C23 117.6(7) . . ?
O2 C16 C24 112.9(6) . . ?
C17 C16 C24 117.5(6) . . ?
C23 C16 C24 82.3(5) . . ?
C18 C17 C22 117.6(9) . . ?
C18 C17 C16 123.4(11) . . ?
C22 C17 C16 118.9(9) . . ?
C17 C18 C19 122.4(10) . . ?
C17 C18 H18 118.8 . . ?
C19 C18 H18 118.8 . . ?
C20 C19 C18 122.1(12) . . ?
C20 C19 H19 118.9 . . ?
C18 C19 H19 118.9 . . ?
C19 C20 C21 119.7(12) . . ?
C19 C20 H20 120.1 . . ?
C21 C20 H20 120.1 . . ?
C20 C21 C22 118.1(10) . . ?
C20 C21 H21 121.0 . . ?
C22 C21 H21 121.0 . . ?
C17 C22 C21 120.0(9) . . ?
C17 C22 H22 120.0 . . ?
C21 C22 H22 120.0 . . ?
O3 C23 N1 130.4(6) . . ?
O3 C23 C16 133.9(6) . . ?
N1 C23 C16 95.7(5) . . ?
C25 C24 N1 107.7(5) . . ?
C25 C24 C16 122.7(7) . . ?
N1 C24 C16 87.8(5) . . ?
C25 C24 H24 111.9 . . ?
N1 C24 H24 111.9 . . ?
C16 C24 H24 111.9 . . ?
O4 C25 C24 109.5(6) . . ?
O4 C25 H25A 109.8 . . ?
C24 C25 H25A 109.8 . . ?
O4 C25 H25B 109.8 . . ?
C24 C25 H25B 109.8 . . ?
H25A C25 H25B 108.2 . . ?
O4 C26 C27 112.5(5) . . ?
O4 C26 H26A 109.1 . . ?
C27 C26 H26A 109.1 . . ?
O4 C26 H26B 109.1 . . ?
C27 C26 H26B 109.1 . . ?
H26A C26 H26B 107.8 . . ?
C26 C27 N1 108.7(6) . . ?
C26 C27 H27A 109.9 . . ?
N1 C27 H27A 109.9 . . ?
C26 C27 H27B 109.9 . . ?
N1 C27 H27B 109.9 . . ?
H27A C27 H27B 108.3 . . ?

loop_
_geom_bond_atom_site_label_1
_geom_bond_atom_site_label_2
_geom_bond_distance
_geom_bond_site_symmetry_2
_geom_bond_publ_flag
O1 C3 1.434(5) . ?
O1 H1 0.8200 . ?
C1 C2 1.184(6) . ?
C1 C1 1.426(13) 3_657 ?
C2 C3 1.461(8) . ?
C3 C4 1.498(7) . ?
C3 C10 1.508(7) . ?
C4 C5 1.336(8) . ?
C4 C9 1.375(7) . ?
C5 C6 1.385(9) . ?
C5 H5 0.9602 . ?
C6 C7 1.384(9) . ?
C6 H6 0.9600 . ?
C7 C8 1.308(8) . ?
C7 H7 0.9599 . ?
C8 C9 1.392(8) . ?
C8 H8 0.9601 . ?
C9 H9 0.9600 . ?
C10 C15 1.358(7) . ?
C10 C11 1.365(8) . ?
C11 C12 1.399(9) . ?
C11 H11 0.9600 . ?
C12 C13 1.376(9) . ?
C12 H12 0.9600 . ?
C13 C14 1.336(9) . ?
C13 H13 0.9599 . ?
C14 C15 1.365(8) . ?
C14 H14 0.9600 . ?
C15 H15 0.9601 . ?
N1 C23 1.311(7) . ?
N1 C27 1.445(8) . ?
N1 C24 1.500(7) . ?
O2 C16 1.427(7) . ?
O2 H2 0.8200 . ?
O3 C23 1.232(6) . ?
O4 C25 1.423(7) . ?
O4 C26 1.437(7) . ?
C16 C17 1.482(9) . ?
C16 C23 1.558(9) . ?
C16 C24 1.576(8) . ?
C17 C18 1.335(9) . ?
C17 C22 1.410(9) . ?
C18 C19 1.377(12) . ?
C18 H18 0.9300 . ?
C19 C20 1.302(11) . ?
C19 H19 0.9300 . ?
C20 C21 1.412(11) . ?
C20 H20 0.9300 . ?
C21 C22 1.416(11) . ?
C21 H21 0.9300 . ?
C22 H22 0.9300 . ?
C24 C25 1.444(8) . ?
C24 H24 0.9800 . ?
C25 H25A 0.9700 . ?
C25 H25B 0.9700 . ?
C26 C27 1.439(8) . ?
C26 H26A 0.9700 . ?
C26 H26B 0.9700 . ?
C27 H27A 0.9700 . ?
C27 H27B 0.9700 . ?

loop_
_geom_torsion_atom_site_label_1
_geom_torsion_atom_site_label_2
_geom_torsion_atom_site_label_3
_geom_torsion_atom_site_label_4
_geom_torsion
_geom_torsion_site_symmetry_1
_geom_torsion_site_symmetry_2
_geom_torsion_site_symmetry_3
_geom_torsion_site_symmetry_4
_geom_torsion_publ_flag
C1 C1 C2 C3 -20(48) 3_657 . . . ?
C1 C2 C3 O1 12(22) . . . . ?
C1 C2 C3 C4 132(21) . . . . ?
C1 C2 C3 C10 -106(21) . . . . ?
O1 C3 C4 C5 153.1(5) . . . . ?
C2 C3 C4 C5 33.4(7) . . . . ?
C10 C3 C4 C5 -90.4(7) . . . . ?
O1 C3 C4 C9 -28.6(7) . . . . ?
C2 C3 C4 C9 -148.3(5) . . . . ?
C10 C3 C4 C9 87.9(7) . . . . ?
C9 C4 C5 C6 0.5(10) . . . . ?
C3 C4 C5 C6 178.9(7) . . . . ?
C4 C5 C6 C7 -0.5(12) . . . . ?
C5 C6 C7 C8 -0.3(12) . . . . ?
C6 C7 C8 C9 1.1(11) . . . . ?
C5 C4 C9 C8 0.2(9) . . . . ?
C3 C4 C9 C8 -178.1(5) . . . . ?
C7 C8 C9 C4 -1.1(10) . . . . ?
O1 C3 C10 C15 35.1(7) . . . . ?
C2 C3 C10 C15 153.9(5) . . . . ?
C4 C3 C10 C15 -83.3(7) . . . . ?
O1 C3 C10 C11 -144.2(6) . . . . ?
C2 C3 C10 C11 -25.4(8) . . . . ?
C4 C3 C10 C11 97.4(6) . . . . ?
C15 C10 C11 C12 0.7(9) . . . . ?
C3 C10 C11 C12 -179.9(6) . . . . ?
C10 C11 C12 C13 0.4(11) . . . . ?
C11 C12 C13 C14 -0.9(11) . . . . ?
C12 C13 C14 C15 0.3(11) . . . . ?
C11 C10 C15 C14 -1.4(9) . . . . ?
C3 C10 C15 C14 179.2(6) . . . . ?
C13 C14 C15 C10 1.0(10) . . . . ?
O2 C16 C17 C18 -47.8(8) . . . . ?
C23 C16 C17 C18 177.9(6) . . . . ?
C24 C16 C17 C18 82.2(9) . . . . ?
O2 C16 C17 C22 135.0(6) . . . . ?
C23 C16 C17 C22 0.7(8) . . . . ?
C24 C16 C17 C22 -95.0(8) . . . . ?
C22 C17 C18 C19 -1.3(11) . . . . ?
C16 C17 C18 C19 -178.6(7) . . . . ?
C17 C18 C19 C20 2.4(15) . . . . ?
C18 C19 C20 C21 -2.4(16) . . . . ?
C19 C20 C21 C22 1.5(13) . . . . ?
C18 C17 C22 C21 0.5(10) . . . . ?
C16 C17 C22 C21 177.9(6) . . . . ?
C20 C21 C22 C17 -0.6(11) . . . . ?
C27 N1 C23 O3 -19.7(16) . . . . ?
C24 N1 C23 O3 173.6(8) . . . . ?
C27 N1 C23 C16 163.2(9) . . . . ?
C24 N1 C23 C16 -3.6(6) . . . . ?
O2 C16 C23 O3 -61.9(12) . . . . ?
C17 C16 C23 O3 69.4(10) . . . . ?
C24 C16 C23 O3 -173.6(9) . . . . ?
O2 C16 C23 N1 115.1(6) . . . . ?
C17 C16 C23 N1 -113.6(6) . . . . ?
C24 C16 C23 N1 3.4(6) . . . . ?
C23 N1 C24 C25 127.2(6) . . . . ?
C27 N1 C24 C25 -43.4(9) . . . . ?
C23 N1 C24 C16 3.5(6) . . . . ?
C27 N1 C24 C16 -167.1(7) . . . . ?
O2 C16 C24 C25 132.6(7) . . . . ?
C17 C16 C24 C25 4.4(11) . . . . ?
C23 C16 C24 C25 -112.7(7) . . . . ?
O2 C16 C24 N1 -117.7(6) . . . . ?
C17 C16 C24 N1 114.1(7) . . . . ?
C23 C16 C24 N1 -3.0(5) . . . . ?
C26 O4 C25 C24 -65.7(7) . . . . ?
N1 C24 C25 O4 52.1(7) . . . . ?
C16 C24 C25 O4 151.2(6) . . . . ?
C25 O4 C26 C27 62.8(8) . . . . ?
O4 C26 C27 N1 -46.2(8) . . . . ?
C23 N1 C27 C26 -124.5(10) . . . . ?
C24 N1 C27 C26 39.8(9) . . . . ?
